data_2221267
loop_
_publ_author_name
'Lei, Xinyou'
'Bai, Xiaohua'

_publ_section_title
;
 (<i>E</i>)-1-(4-Chlorophenyl)-3-[4-(dimethylamino)phenyl]prop-2-en-1-one
;
_journal_coeditor_code BI2339
_journal_issue 4
_journal_name_full 'Acta Crystallographica Section E'
_journal_page_first o739
_journal_paper_doi 10.1107/S1600536809007430
_journal_volume 65
_journal_year 2009
_chemical_formula_iupac 'C17 H16 Cl N O'
_chemical_formula_moiety 'C17 H16 Cl N O'
_chemical_formula_sum 'C17 H16 Cl N O'
_chemical_formula_weight 285.76
_chemical_name_systematic
;
(<i>E</i>)-1-(4-Chlorophenyl)-3-[4-(dimethylamino)phenyl]prop-2-en-1-one
;
_space_group_IT_number 14
_symmetry_cell_setting monoclinic
_symmetry_space_group_name_Hall '-P 2ybc'
_symmetry_space_group_name_H-M 'P 1 21/c 1'
_atom_sites_solution_hydrogens geom
_atom_sites_solution_primary direct
_atom_sites_solution_secondary difmap
_audit_creation_method SHELXL-97
_cell_angle_alpha 90.00
_cell_angle_beta 98.333(2)
_cell_angle_gamma 90.00
_cell_formula_units_Z 4
_cell_length_a 16.792(2)
_cell_length_b 14.5602(16)
_cell_length_c 6.1160(8)
_cell_measurement_reflns_used 987
_cell_measurement_temperature 298(2)
_cell_measurement_theta_max 19.93
_cell_measurement_theta_min 2.46
_cell_volume 1479.5(3)
_computing_cell_refinement 'SAINT (Bruker, 1997)'
_computing_data_collection 'SMART (Bruker, 1997)'
_computing_data_reduction 'SAINT (Bruker, 1997)'
_computing_molecular_graphics 'SHELXTL (Sheldrick, 2008)'
_computing_publication_material 'SHELXTL (Sheldrick, 2008)'
_computing_structure_refinement 'SHELXL97 (Sheldrick, 2008)'
_computing_structure_solution 'SHELXS97 (Sheldrick, 2008)'
_diffrn_ambient_temperature 298(2)
_diffrn_measured_fraction_theta_full 0.997
_diffrn_measured_fraction_theta_max 0.997
_diffrn_measurement_device_type 'Bruker SMART CCD'
_diffrn_measurement_method '\f and \w scans'
_diffrn_radiation_monochromator graphite
_diffrn_radiation_source 'fine-focus sealed tube'
_diffrn_radiation_type MoK\a
_diffrn_radiation_wavelength 0.71073
_diffrn_reflns_av_R_equivalents 0.0681
_diffrn_reflns_av_sigmaI/netI 0.0695
_diffrn_reflns_limit_h_max 19
_diffrn_reflns_limit_h_min -19
_diffrn_reflns_limit_k_max 12
_diffrn_reflns_limit_k_min -17
_diffrn_reflns_limit_l_max 7
_diffrn_reflns_limit_l_min -7
_diffrn_reflns_number 7357
_diffrn_reflns_theta_full 25.01
_diffrn_reflns_theta_max 25.01
_diffrn_reflns_theta_min 1.86
_diffrn_standards_number 0
_exptl_absorpt_coefficient_mu 0.253
_exptl_absorpt_correction_T_max 0.9679
_exptl_absorpt_correction_T_min 0.9012
_exptl_absorpt_correction_type multi-scan
_exptl_absorpt_process_details '(SADABS; Sheldrick, 2003)'
_exptl_crystal_colour yellow
_exptl_crystal_density_diffrn 1.283
_exptl_crystal_density_method 'not measured'
_exptl_crystal_description needle
_exptl_crystal_F_000 600
_exptl_crystal_size_max 0.42
_exptl_crystal_size_mid 0.20
_exptl_crystal_size_min 0.13
_refine_diff_density_max 0.159
_refine_diff_density_min -0.117
_refine_ls_extinction_method none
_refine_ls_goodness_of_fit_ref 0.897
_refine_ls_hydrogen_treatment constr
_refine_ls_matrix_type full
_refine_ls_number_parameters 237
_refine_ls_number_reflns 2605
_refine_ls_number_restraints 4
_refine_ls_restrained_S_all 0.961
_refine_ls_R_factor_all 0.1493
_refine_ls_R_factor_gt 0.0586
_refine_ls_shift/su_max 0.000
_refine_ls_shift/su_mean 0.000
_refine_ls_structure_factor_coef Fsqd
_refine_ls_weighting_details 'calc w=1/[\s^2^(Fo^2^)+(0.0749P)^2^] where P=(Fo^2^+2Fc^2^)/3'
_refine_ls_weighting_scheme calc
_refine_ls_wR_factor_gt 0.1351
_refine_ls_wR_factor_ref 0.1699
_reflns_number_gt 1066
_reflns_number_total 2605
_reflns_threshold_expression I>2\(I)
_cod_data_source_file bi2339.cif
_cod_data_source_block I
_cod_original_sg_symbol_H-M 'P 21/c'
_cod_database_code 2221267
_cod_database_fobs_code 2221267

loop_
_symmetry_equiv_pos_as_xyz
'x, y, z'
'-x, y+1/2, -z+1/2'
'-x, -y, -z'
'x, -y-1/2, z-1/2'

loop_
_atom_site_type_symbol
_atom_site_label
_atom_site_fract_x
_atom_site_fract_y
_atom_site_fract_z
_atom_site_U_iso_or_equiv
_atom_site_adp_type
_atom_site_calc_flag
_atom_site_refinement_flags
_atom_site_occupancy
_atom_site_disorder_assembly
_atom_site_disorder_group
Cl Cl1 1.12683(6) 0.14642(9) 1.2060(3) 0.1285(7) Uani d . 1 . .
N N1 0.34724(18) 0.1225(2) 0.8419(7) 0.0891(11) Uani d D 1 . .
O O1 0.80650(17) 0.1009(2) 0.4377(6) 0.1225(12) Uani d . 1 . .
C C1 0.8071(2) 0.1135(2) 0.6344(8) 0.0739(11) Uani d . 1 . .
C C2 0.8853(2) 0.1192(2) 0.7831(7) 0.0683(10) Uani d . 1 . .
C C3 0.8921(2) 0.1538(2) 0.9959(7) 0.0742(11) Uani d . 1 . .
H H3 0.8460 0.1712 1.0530 0.089 Uiso calc R 1 . .
C C4 0.9663(2) 0.1627(2) 1.1247(7) 0.0801(11) Uani d . 1 . .
H H4 0.9701 0.1868 1.2666 0.096 Uiso calc R 1 . .
C C5 1.0345(2) 0.1356(3) 1.0416(9) 0.0831(12) Uani d . 1 . .
C C6 1.0292(3) 0.0990(3) 0.8348(9) 0.0889(13) Uani d . 1 . .
H H6 1.0755 0.0792 0.7816 0.107 Uiso calc R 1 . .
C C7 0.9552(2) 0.0914(2) 0.7048(7) 0.0792(11) Uani d . 1 . .
H H7 0.9520 0.0673 0.5629 0.095 Uiso calc R 1 . .
C C8 0.7314(2) 0.1221(2) 0.7236(7) 0.0754(11) Uani d . 1 . .
H H8 0.7343 0.1272 0.8762 0.090 Uiso calc R 1 . .
C C9 0.6615(2) 0.1233(3) 0.6088(7) 0.0872(12) Uani d . 1 A .
H H9 0.6617 0.1225 0.4568 0.105 Uiso calc R 1 . .
C C10 0.5811(2) 0.1255(3) 0.6741(6) 0.0639(9) Uani d . 1 . .
C C11 0.5655(5) 0.0979(6) 0.8724(14) 0.055(2) Uani d P 0.500(5) A 1
H H11 0.6076 0.0821 0.9821 0.065 Uiso calc PR 0.500(5) A 1
C C12 0.4860(5) 0.0928(6) 0.9147(13) 0.059(2) Uani d P 0.500(5) A 1
H H12 0.4773 0.0651 1.0463 0.070 Uiso calc PR 0.500(5) A 1
C C13 0.4234(2) 0.1232(2) 0.7863(7) 0.0639(10) Uani d . 1 A .
C C14 0.4419(4) 0.1658(5) 0.5679(11) 0.057(2) Uani d P 0.500(5) A 1
H H14 0.4007 0.1885 0.4641 0.068 Uiso calc PR 0.500(5) A 1
C C15 0.5208(4) 0.1695(5) 0.5295(12) 0.059(2) Uani d P 0.500(5) A 1
H H15 0.5339 0.2012 0.4075 0.070 Uiso calc PR 0.500(5) A 1
C C16 0.2783(5) 0.0794(8) 0.7432(18) 0.103(4) Uani d PD 0.500(5) B 1
H H16A 0.2583 0.1102 0.6074 0.154 Uiso calc PR 0.510(7) B 1
H H16B 0.2383 0.0815 0.8404 0.154 Uiso calc PR 0.510(7) B 1
H H16C 0.2902 0.0166 0.7128 0.154 Uiso calc PR 0.510(7) B 1
C C17 0.3364(5) 0.1683(7) 1.0661(13) 0.106(4) Uani d PD 0.500(5) B 1
H H17A 0.3811 0.1526 1.1758 0.158 Uiso calc PR 0.510(7) B 1
H H17B 0.2874 0.1466 1.1123 0.158 Uiso calc PR 0.510(7) B 1
H H17C 0.3338 0.2337 1.0483 0.158 Uiso calc PR 0.510(7) B 1
C C11' 0.5658(5) 0.1596(6) 0.8637(16) 0.060(2) Uani d P 0.500(5) A 2
H H11' 0.6089 0.1842 0.9581 0.073 Uiso calc PR 0.500(5) A 2
C C12' 0.4923(4) 0.1618(6) 0.9327(12) 0.060(2) Uani d P 0.500(5) A 2
H H12' 0.4859 0.1870 1.0688 0.072 Uiso calc PR 0.500(5) A 2
C C14' 0.4368(4) 0.0774(5) 0.6145(12) 0.059(2) Uani d P 0.500(5) A 2
H H14' 0.3949 0.0445 0.5344 0.070 Uiso calc PR 0.500(5) A 2
C C15' 0.5112(4) 0.0760(5) 0.5472(12) 0.064(2) Uani d P 0.500(5) A 2
H H15' 0.5184 0.0436 0.4203 0.076 Uiso calc PR 0.500(5) A 2
C C16' 0.2804(4) 0.1498(7) 0.6472(14) 0.090(3) Uani d PD 0.500(5) B 2
H H16D 0.2919 0.2095 0.5931 0.135 Uiso calc PR 0.490(7) B 2
H H16E 0.2290 0.1509 0.6988 0.135 Uiso calc PR 0.490(7) B 2
H H16F 0.2791 0.1056 0.5302 0.135 Uiso calc PR 0.490(7) B 2
C C17' 0.3231(5) 0.0619(6) 0.9866(13) 0.079(3) Uani d PD 0.500(5) B 2
H H17D 0.3431 0.0019 0.9590 0.119 Uiso calc PR 0.490(7) B 2
H H17E 0.2654 0.0604 0.9688 0.119 Uiso calc PR 0.490(7) B 2
H H17F 0.3437 0.0804 1.1347 0.119 Uiso calc PR 0.490(7) B 2

loop_
_atom_site_aniso_label
_atom_site_aniso_U_11
_atom_site_aniso_U_22
_atom_site_aniso_U_33
_atom_site_aniso_U_12
_atom_site_aniso_U_13
_atom_site_aniso_U_23
Cl1 0.0640(8) 0.1472(12) 0.1697(14) -0.0010(6) 0.0012(8) -0.0022(9)
N1 0.053(2) 0.084(2) 0.132(3) 0.0039(18) 0.021(2) -0.008(3)
O1 0.085(2) 0.211(4) 0.078(2) 0.001(2) 0.0324(18) 0.006(2)
C1 0.069(3) 0.072(3) 0.087(3) -0.0025(19) 0.033(2) 0.000(2)
C2 0.061(2) 0.061(2) 0.089(3) -0.0045(18) 0.032(2) 0.003(2)
C3 0.059(3) 0.080(3) 0.087(3) 0.0014(18) 0.024(2) -0.003(2)
C4 0.074(3) 0.075(3) 0.094(3) -0.001(2) 0.022(2) -0.003(2)
C5 0.060(3) 0.074(3) 0.118(4) 0.003(2) 0.023(3) 0.007(3)
C6 0.071(3) 0.084(3) 0.120(4) 0.003(2) 0.043(3) -0.005(3)
C7 0.074(3) 0.074(3) 0.097(3) 0.001(2) 0.037(3) -0.007(2)
C8 0.062(2) 0.090(3) 0.077(3) -0.010(2) 0.021(2) -0.015(2)
C9 0.071(3) 0.130(3) 0.063(3) 0.021(2) 0.018(2) 0.019(2)
C10 0.058(2) 0.075(2) 0.059(3) 0.007(2) 0.0076(19) 0.001(2)
C11 0.050(5) 0.057(5) 0.056(6) 0.007(4) 0.003(4) 0.004(5)
C12 0.069(6) 0.057(5) 0.052(5) -0.006(5) 0.013(4) 0.000(4)
C13 0.050(2) 0.054(2) 0.087(3) 0.0039(19) 0.005(2) -0.008(2)
C14 0.057(5) 0.051(5) 0.058(5) 0.002(3) 0.000(3) 0.008(3)
C15 0.066(5) 0.053(5) 0.058(5) -0.007(4) 0.012(4) 0.003(3)
C16 0.076(6) 0.114(8) 0.118(10) -0.024(6) 0.015(6) -0.030(7)
C17 0.071(6) 0.151(9) 0.098(8) -0.002(5) 0.025(5) -0.002(6)
C11' 0.053(5) 0.058(6) 0.067(6) -0.005(5) -0.001(4) -0.012(5)
C12' 0.058(5) 0.072(6) 0.051(5) -0.008(5) 0.011(4) -0.008(4)
C14' 0.047(4) 0.060(6) 0.067(5) -0.005(3) 0.000(4) -0.011(4)
C15' 0.067(5) 0.064(6) 0.060(5) 0.005(4) 0.008(4) -0.006(4)
C16' 0.049(5) 0.111(8) 0.105(8) -0.001(5) -0.001(5) 0.014(6)
C17' 0.076(5) 0.094(7) 0.071(7) 0.011(5) 0.023(5) 0.011(5)

loop_
_atom_type_symbol
_atom_type_description
_atom_type_scat_dispersion_real
_atom_type_scat_dispersion_imag
_atom_type_scat_source
C C 0.0033 0.0016 'International Tables Vol C Tables 4.2.6.8 and 6.1.1.4'
H H 0.0000 0.0000 'International Tables Vol C Tables 4.2.6.8 and 6.1.1.4'
N N 0.0061 0.0033 'International Tables Vol C Tables 4.2.6.8 and 6.1.1.4'
O O 0.0106 0.0060 'International Tables Vol C Tables 4.2.6.8 and 6.1.1.4'
Cl Cl 0.1484 0.1585 'International Tables Vol C Tables 4.2.6.8 and 6.1.1.4'

loop_
_geom_angle_atom_site_label_1
_geom_angle_atom_site_label_2
_geom_angle_atom_site_label_3
_geom_angle_site_symmetry_1
_geom_angle_site_symmetry_3
_geom_angle
_geom_angle_publ_flag
C17' N1 C13 . . 123.1(5) ?
C13 N1 C16 . . 130.6(5) ?
C13 N1 C17 . . 116.6(4) ?
C16 N1 C17 . . 112.5(5) ?
C17' N1 C16' . . 114.4(6) ?
C13 N1 C16' . . 113.7(5) ?
O1 C1 C8 . . 120.0(4) ?
O1 C1 C2 . . 119.6(3) ?
C8 C1 C2 . . 120.4(4) ?
C3 C2 C7 . . 118.0(4) ?
C3 C2 C1 . . 122.8(3) ?
C7 C2 C1 . . 119.2(4) ?
C4 C3 C2 . . 121.1(4) ?
C4 C3 H3 . . 119.5 ?
C2 C3 H3 . . 119.5 ?
C5 C4 C3 . . 119.5(4) ?
C5 C4 H4 . . 120.2 ?
C3 C4 H4 . . 120.2 ?
C6 C5 C4 . . 120.6(4) ?
C6 C5 Cl1 . . 120.5(3) ?
C4 C5 Cl1 . . 118.9(4) ?
C5 C6 C7 . . 119.8(4) ?
C5 C6 H6 . . 120.1 ?
C7 C6 H6 . . 120.1 ?
C6 C7 C2 . . 120.9(4) ?
C6 C7 H7 . . 119.6 ?
C2 C7 H7 . . 119.6 ?
C9 C8 C1 . . 125.2(4) ?
C9 C8 H8 . . 117.4 ?
C1 C8 H8 . . 117.4 ?
C8 C9 C10 . . 131.4(4) ?
C8 C9 H9 . . 114.3 ?
C10 C9 H9 . . 114.3 ?
C11 C10 C15 . . 119.4(5) ?
C11 C10 C9 . . 123.4(4) ?
C15 C10 C9 . . 116.7(4) ?
C9 C10 C15' . . 122.2(4) ?
C10 C11 C12 . . 120.1(6) ?
C10 C11 H11 . . 120.0 ?
C12 C11 H11 . . 120.0 ?
C13 C12 C11 . . 125.6(7) ?
C13 C12 H12 . . 117.2 ?
C11 C12 H12 . . 117.2 ?
C14' C13 N1 . . 118.5(4) ?
C12 C13 N1 . . 123.5(5) ?
C14' C13 C12' . . 118.6(5) ?
N1 C13 C12' . . 122.2(5) ?
C12 C13 C14 . . 114.4(5) ?
N1 C13 C14 . . 122.0(4) ?
C15 C14 C13 . . 118.8(6) ?
C15 C14 H14 . . 120.6 ?
C13 C14 H14 . . 120.6 ?
C14 C15 C10 . . 119.9(6) ?
C14 C15 H15 . . 120.0 ?
C10 C15 H15 . . 120.0 ?
N1 C16 H16A . . 109.5 ?
N1 C16 H16B . . 109.5 ?
H16A C16 H16B . . 109.5 ?
N1 C16 H16C . . 109.5 ?
H16A C16 H16C . . 109.5 ?
H16B C16 H16C . . 109.5 ?
N1 C17 H17A . . 109.5 ?
N1 C17 H17B . . 109.5 ?
H17A C17 H17B . . 109.5 ?
N1 C17 H17C . . 109.5 ?
H17A C17 H17C . . 109.5 ?
H17B C17 H17C . . 109.5 ?
C10 C11' C12' . . 125.5(7) ?
C10 C11' H11' . . 117.2 ?
C12' C11' H11' . . 117.2 ?
C11' C12' C13 . . 118.2(7) ?
C11' C12' H12' . . 120.9 ?
C13 C12' H12' . . 120.9 ?
C13 C14' C15' . . 121.8(6) ?
C13 C14' H14' . . 119.1 ?
C15' C14' H14' . . 119.1 ?
C14' C15' C10 . . 121.1(6) ?
C14' C15' H15' . . 119.4 ?
C10 C15' H15' . . 119.4 ?
N1 C16' H16D . . 109.5 ?
N1 C16' H16E . . 109.5 ?
H16D C16' H16E . . 109.5 ?
N1 C16' H16F . . 109.5 ?
H16D C16' H16F . . 109.5 ?
H16E C16' H16F . . 109.5 ?
N1 C17' H17D . . 109.5 ?
N1 C17' H17E . . 109.5 ?
H17D C17' H17E . . 109.5 ?
N1 C17' H17F . . 109.5 ?
H17D C17' H17F . . 109.5 ?
H17E C17' H17F . . 109.5 ?

loop_
_geom_bond_atom_site_label_1
_geom_bond_atom_site_label_2
_geom_bond_site_symmetry_2
_geom_bond_distance
_geom_bond_publ_flag
Cl1 C5 . 1.729(4) ?
N1 C17' . 1.353(7) ?
N1 C13 . 1.370(4) ?
N1 C16 . 1.377(7) ?
N1 C17 . 1.559(7) ?
N1 C16' . 1.565(7) ?
O1 C1 . 1.215(4) ?
C1 C8 . 1.460(5) ?
C1 C2 . 1.486(5) ?
C2 C3 . 1.385(5) ?
C2 C7 . 1.391(4) ?
C3 C4 . 1.379(5) ?
C3 H3 . 0.930 ?
C4 C5 . 1.376(5) ?
C4 H4 . 0.930 ?
C5 C6 . 1.364(5) ?
C6 C7 . 1.380(5) ?
C6 H6 . 0.930 ?
C7 H7 . 0.930 ?
C8 C9 . 1.278(5) ?
C8 H8 . 0.930 ?
C9 C10 . 1.463(5) ?
C9 H9 . 0.930 ?
C10 C11' . 1.320(9) ?
C10 C11 . 1.339(9) ?
C10 C15 . 1.399(8) ?
C10 C15' . 1.495(8) ?
C11 C12 . 1.398(10) ?
C11 H11 . 0.930 ?
C12 C13 . 1.296(8) ?
C12 H12 . 0.930 ?
C13 C14' . 1.292(7) ?
C13 C12' . 1.468(8) ?
C13 C14 . 1.545(8) ?
C14 C15 . 1.379(8) ?
C14 H14 . 0.930 ?
C15 H15 . 0.930 ?
C16 H16A . 0.960 ?
C16 H16B . 0.960 ?
C16 H16C . 0.960 ?
C17 H17A . 0.960 ?
C17 H17B . 0.960 ?
C17 H17C . 0.960 ?
C11' C12' . 1.362(10) ?
C11' H11' . 0.930 ?
C12' H12' . 0.930 ?
C14' C15' . 1.372(9) ?
C14' H14' . 0.930 ?
C15' H15' . 0.930 ?
C16' H16D . 0.960 ?
C16' H16E . 0.960 ?
C16' H16F . 0.960 ?
C17' H17D . 0.960 ?
C17' H17E . 0.960 ?
C17' H17F . 0.960 ?
